data_4509840
loop_
_publ_author_name
'W\"ockel, Simone'
'Plessow, Philipp'
'Schelwies, Mathias'
'Brinks, Marion K.'
'Rominger, Frank'
'Hofmann, Peter'
'Limbach, Michael'

_publ_section_title
;
 Alcohol Amination with Aminoacidato Cp*Ir(III)-Complexes as Catalysts:
 Dissociation of the Chelating Ligand during Initiation
;
_journal_issue 1
_journal_name_full 'ACS Catalysis'
_journal_page_first 152
_journal_paper_doi 10.1021/cs4009418
_journal_volume 4
_journal_year 2014
_chemical_formula_sum 'C10.5 H26 Cl2 Ir N3 O0.5'
_chemical_formula_weight 465.44
_chemical_name_common '13 [Cp*Ir(NH3)3]Cl2 in manuscript'
_chemical_name_systematic
; 
 ? 
;
_space_group_crystal_system monoclinic
_space_group_IT_number 14
_space_group_name_Hall '-P 2ybc'
_space_group_name_H-M_alt 'P 1 21/c 1'
_symmetry_space_group_name_Hall '-P 2ybc'
_symmetry_space_group_name_H-M 'P 1 21/c 1'
_atom_sites_solution_hydrogens geom
_audit_creation_method SHELXL-2013
_cell_angle_alpha 90
_cell_angle_beta 94.1269(14)
_cell_angle_gamma 90
_cell_formula_units_Z 8
_cell_length_a 10.3281(6)
_cell_length_b 13.3359(7)
_cell_length_c 24.1586(14)
_cell_measurement_reflns_used 6069
_cell_measurement_temperature 200(2)
_cell_measurement_theta_max 26.65
_cell_measurement_theta_min 2.50
_cell_volume 3318.8(3)
_computing_cell_refinement 'Bruker SAINT'
_computing_data_collection 'Bruker APEX2'
_computing_data_reduction 'Bruker SAINT'
_computing_molecular_graphics 'Bruker SHELXTL'
_computing_publication_material 'Bruker SHELXTL'
_computing_structure_refinement 'SHELXL-2013 (Sheldrick, 2013)'
_computing_structure_solution 'SHELXS-97 (Sheldrick 2008)'
_diffrn_ambient_temperature 200(2)
_diffrn_measured_fraction_theta_full 0.996
_diffrn_measured_fraction_theta_max 0.955
_diffrn_measurement_device_type 'Bruker APEX'
_diffrn_measurement_method '\f and \w scans'
_diffrn_radiation_type MoK\a
_diffrn_radiation_wavelength 0.71073
_diffrn_reflns_av_R_equivalents 0.0372
_diffrn_reflns_av_unetI/netI 0.0460
_diffrn_reflns_Laue_measured_fraction_full 0.996
_diffrn_reflns_Laue_measured_fraction_max 0.955
_diffrn_reflns_limit_h_max 12
_diffrn_reflns_limit_h_min -12
_diffrn_reflns_limit_k_max 16
_diffrn_reflns_limit_k_min -16
_diffrn_reflns_limit_l_max 30
_diffrn_reflns_limit_l_min -29
_diffrn_reflns_number 20464
_diffrn_reflns_point_group_measured_fraction_full 0.996
_diffrn_reflns_point_group_measured_fraction_max 0.955
_diffrn_reflns_theta_full 25.000
_diffrn_reflns_theta_max 26.735
_diffrn_reflns_theta_min 1.977
_exptl_absorpt_coefficient_mu 8.357
_exptl_absorpt_correction_T_max 0.5492
_exptl_absorpt_correction_T_min 0.4420
_exptl_absorpt_correction_type multi-scan
_exptl_absorpt_process_details
;
Sheldrick, G. M. (2008). <i>SADABS</i>. University of G\"ottingen, Germany.
;
_exptl_crystal_colour colourless
_exptl_crystal_density_diffrn 1.863
_exptl_crystal_description polyhedron
_exptl_crystal_F_000 1800
_exptl_crystal_size_max 0.110
_exptl_crystal_size_mid 0.110
_exptl_crystal_size_min 0.100
_refine_diff_density_max 1.225
_refine_diff_density_min -1.503
_refine_diff_density_rms 0.214
_refine_ls_extinction_method none
_refine_ls_goodness_of_fit_ref 1.104
_refine_ls_hydrogen_treatment constr
_refine_ls_matrix_type full
_refine_ls_number_parameters 325
_refine_ls_number_reflns 6723
_refine_ls_number_restraints 125
_refine_ls_restrained_S_all 1.097
_refine_ls_R_factor_all 0.0511
_refine_ls_R_factor_gt 0.0383
_refine_ls_shift/su_max 0.001
_refine_ls_shift/su_mean 0.000
_refine_ls_structure_factor_coef Fsqd
_refine_ls_weighting_details 'w=1/[\s^2^(Fo^2^)+38.1431P] where P=(Fo^2^+2Fc^2^)/3'
_refine_ls_weighting_scheme calc
_refine_ls_wR_factor_gt 0.0727
_refine_ls_wR_factor_ref 0.0823
_reflns_Friedel_coverage 0.000
_reflns_number_gt 5673
_reflns_number_total 6723
_reflns_threshold_expression 'I > 2\s(I)'
_cod_data_source_file cs4009418_si_002.cif
_cod_data_source_block siw13
_cod_original_formula_sum 'C10.50 H26 Cl2 Ir N3 O0.50'
_cod_database_code 4509840
_shelx_space_group_comment
; 
The symmetry employed for this shelxl refinement is uniquely defined 
by the following loop, which should always be used as a source of 
symmetry information in preference to the above space-group names. 
They are only intended as comments. 
;
_shelx_estimated_absorpt_t_min 0.460
_shelx_estimated_absorpt_t_max 0.489
_shelxl_version_number 2013-3

loop_
_space_group_symop_operation_xyz
'x, y, z'
'-x, y+1/2, -z+1/2'
'-x, -y, -z'
'x, -y-1/2, z-1/2'

loop_
_atom_site_label
_atom_site_type_symbol
_atom_site_fract_x
_atom_site_fract_y
_atom_site_fract_z
_atom_site_U_iso_or_equiv
_atom_site_adp_type
_atom_site_occupancy
_atom_site_site_symmetry_order
_atom_site_calc_flag
_atom_site_refinement_flags_posn
_atom_site_refinement_flags_adp
Ir1_1 Ir 0.72102(3) 0.79218(2) 0.01238(2) 0.02440(8) Uani 1 1 d . U
N1_1 N 0.5331(7) 0.8547(8) 0.0205(5) 0.086(4) Uani 1 1 d . U
H1A_1 H 0.5143 0.8992 -0.0075 0.130 Uiso 1 1 calc R U
H1B_1 H 0.5321 0.8868 0.0537 0.130 Uiso 1 1 calc R U
H1C_1 H 0.4728 0.8048 0.0188 0.130 Uiso 1 1 calc R U
N2_1 N 0.6351(7) 0.6540(6) 0.0336(3) 0.044(2) Uani 1 1 d . U
H2A_1 H 0.5539 0.6497 0.0164 0.066 Uiso 1 1 calc R U
H2B_1 H 0.6301 0.6509 0.0710 0.066 Uiso 1 1 calc R U
H2C_1 H 0.6844 0.6023 0.0224 0.066 Uiso 1 1 calc R U
N3_1 N 0.6381(7) 0.7600(6) -0.0686(3) 0.0340(16) Uani 1 1 d . U
H3A_1 H 0.6128 0.8182 -0.0859 0.051 Uiso 1 1 calc R U
H3B_1 H 0.5680 0.7193 -0.0663 0.051 Uiso 1 1 calc R U
H3C_1 H 0.6980 0.7287 -0.0884 0.051 Uiso 1 1 calc R U
C11_1 C 0.8314(8) 0.9267(6) 0.0291(4) 0.0292(16) Uani 1 1 d . U
C12_1 C 0.8439(8) 0.8615(7) 0.0775(4) 0.0327(18) Uani 1 1 d . U
C13_1 C 0.9030(8) 0.7704(7) 0.0602(4) 0.0324(18) Uani 1 1 d . U
C14_1 C 0.9259(8) 0.7759(7) 0.0024(4) 0.0350(18) Uani 1 1 d . U
C15_1 C 0.8795(7) 0.8751(6) -0.0164(4) 0.0295(17) Uani 1 1 d . U
C16_1 C 0.7757(9) 1.0320(6) 0.0267(4) 0.042(2) Uani 1 1 d . U
H16A_1 H 0.8464 1.0809 0.0319 0.063 Uiso 1 1 calc R U
H16B_1 H 0.7161 1.0404 0.0562 0.063 Uiso 1 1 calc R U
H16C_1 H 0.7286 1.0429 -0.0094 0.063 Uiso 1 1 calc R U
C17_1 C 0.8135(9) 0.8887(7) 0.1351(4) 0.043(2) Uani 1 1 d . U
H17A_1 H 0.7909 0.8280 0.1551 0.064 Uiso 1 1 calc R U
H17B_1 H 0.7402 0.9355 0.1336 0.064 Uiso 1 1 calc R U
H17C_1 H 0.8896 0.9204 0.1544 0.064 Uiso 1 1 calc R U
C18_1 C 0.9303(8) 0.6813(7) 0.0968(4) 0.041(2) Uani 1 1 d . U
H18A_1 H 0.9284 0.6204 0.0741 0.062 Uiso 1 1 calc R U
H18B_1 H 0.8643 0.6767 0.1239 0.062 Uiso 1 1 calc R U
H18C_1 H 1.0162 0.6886 0.1164 0.062 Uiso 1 1 calc R U
C19_1 C 0.9891(8) 0.7001(7) -0.0310(4) 0.043(2) Uani 1 1 d . U
H19A_1 H 1.0824 0.7140 -0.0302 0.064 Uiso 1 1 calc R U
H19B_1 H 0.9515 0.7027 -0.0694 0.064 Uiso 1 1 calc R U
H19C_1 H 0.9753 0.6333 -0.0156 0.064 Uiso 1 1 calc R U
C20_1 C 0.8822(9) 0.9132(8) -0.0743(4) 0.043(2) Uani 1 1 d . U
H20A_1 H 0.8028 0.9514 -0.0842 0.065 Uiso 1 1 calc R U
H20B_1 H 0.8876 0.8564 -0.0998 0.065 Uiso 1 1 calc R U
H20C_1 H 0.9579 0.9567 -0.0770 0.065 Uiso 1 1 calc R U
Cl1_1 Cl 0.3532(2) 0.6801(2) -0.04520(10) 0.0431(6) Uani 1 1 d . .
Cl2_1 Cl 0.5124(2) 0.97366(15) -0.11380(9) 0.0327(5) Uani 1 1 d . .
Ir1_2 Ir 0.36999(3) 0.82079(2) 0.26749(2) 0.02380(8) Uani 1 1 d . U
N1_2 N 0.5313(7) 0.8688(5) 0.2220(3) 0.0318(16) Uani 1 1 d . U
H1A_2 H 0.5082 0.9243 0.2017 0.048 Uiso 1 1 calc R U
H1B_2 H 0.5534 0.8188 0.1988 0.048 Uiso 1 1 calc R U
H1C_2 H 0.6002 0.8834 0.2462 0.048 Uiso 1 1 calc R U
N2_2 N 0.5077(7) 0.7047(5) 0.2907(3) 0.0290(15) Uani 1 1 d . U
H2A_2 H 0.4795 0.6692 0.3197 0.043 Uiso 1 1 calc R U
H2B_2 H 0.5861 0.7327 0.3009 0.043 Uiso 1 1 calc R U
H2C_2 H 0.5157 0.6629 0.2614 0.043 Uiso 1 1 calc R U
N3_2 N 0.4626(7) 0.9038(5) 0.3347(3) 0.0278(15) Uani 1 1 d . U
H3A_2 H 0.4453 0.9703 0.3298 0.042 Uiso 1 1 calc R U
H3B_2 H 0.5499 0.8937 0.3358 0.042 Uiso 1 1 calc R U
H3C_2 H 0.4321 0.8830 0.3672 0.042 Uiso 1 1 calc R U
C11_2 C 0.2283(8) 0.8123(7) 0.1977(3) 0.0327(18) Uani 1 1 d . U
C12_2 C 0.2191(8) 0.7251(7) 0.2309(4) 0.0319(17) Uani 1 1 d . U
C13_2 C 0.1863(8) 0.7568(7) 0.2861(4) 0.0317(17) Uani 1 1 d . U
C14_2 C 0.1733(8) 0.8634(7) 0.2851(4) 0.0331(17) Uani 1 1 d . U
C15_2 C 0.2041(8) 0.8998(7) 0.2304(4) 0.0335(18) Uani 1 1 d . U
C16_2 C 0.2590(9) 0.8155(8) 0.1373(4) 0.042(2) Uani 1 1 d . U
H16A_2 H 0.1779 0.8151 0.1136 0.063 Uiso 1 1 calc R U
H16B_2 H 0.3112 0.7568 0.1289 0.063 Uiso 1 1 calc R U
H16C_2 H 0.3078 0.8767 0.1304 0.063 Uiso 1 1 calc R U
C17_2 C 0.2351(10) 0.6180(7) 0.2136(4) 0.047(2) Uani 1 1 d . U
H17A_2 H 0.2642 0.5776 0.2461 0.070 Uiso 1 1 calc R U
H17B_2 H 0.2997 0.6142 0.1859 0.070 Uiso 1 1 calc R U
H17C_2 H 0.1518 0.5921 0.1976 0.070 Uiso 1 1 calc R U
C18_2 C 0.1578(9) 0.6900(7) 0.3333(4) 0.044(2) Uani 1 1 d . U
H18A_2 H 0.1863 0.7227 0.3685 0.066 Uiso 1 1 calc R U
H18B_2 H 0.2042 0.6264 0.3302 0.066 Uiso 1 1 calc R U
H18C_2 H 0.0643 0.6772 0.3323 0.066 Uiso 1 1 calc R U
C19_2 C 0.1382(9) 0.9282(7) 0.3318(4) 0.041(2) Uani 1 1 d . U
H19A_2 H 0.0435 0.9345 0.3311 0.062 Uiso 1 1 calc R U
H19B_2 H 0.1768 0.9948 0.3281 0.062 Uiso 1 1 calc R U
H19C_2 H 0.1711 0.8981 0.3671 0.062 Uiso 1 1 calc R U
C20_2 C 0.1951(9) 1.0058(7) 0.2121(4) 0.042(2) Uani 1 1 d . U
H20A_2 H 0.2531 1.0168 0.1823 0.063 Uiso 1 1 calc R U
H20B_2 H 0.2206 1.0499 0.2434 0.063 Uiso 1 1 calc R U
H20C_2 H 0.1056 1.0209 0.1984 0.063 Uiso 1 1 calc R U
Cl1_2 Cl 0.7711(2) 0.8362(2) 0.32341(11) 0.0483(6) Uani 1 1 d . .
Cl2_2 Cl 0.5857(3) 0.64853(18) 0.16482(10) 0.0489(6) Uani 1 1 d . .
O41 O 0.7879(9) 0.4936(6) -0.0064(4) 0.070(2) Uani 1 1 d . U
H41 H 0.7546 0.4492 0.0127 0.105 Uiso 1 1 calc R U
C41 C 0.7532(15) 0.4764(10) -0.0627(5) 0.085(5) Uani 1 1 d . U
H41A H 0.6585 0.4786 -0.0692 0.127 Uiso 1 1 calc R U
H41B H 0.7850 0.4104 -0.0733 0.127 Uiso 1 1 calc R U
H41C H 0.7919 0.5283 -0.0851 0.127 Uiso 1 1 calc R U

loop_
_atom_site_aniso_label
_atom_site_aniso_U_11
_atom_site_aniso_U_22
_atom_site_aniso_U_33
_atom_site_aniso_U_23
_atom_site_aniso_U_13
_atom_site_aniso_U_12
Ir1_1 0.01782(16) 0.02745(17) 0.02767(17) -0.00243(13) -0.00015(12) -0.00115(12)
N1_1 0.010(3) 0.091(7) 0.158(10) -0.089(7) 0.005(5) 0.011(4)
N2_1 0.039(4) 0.056(5) 0.037(4) 0.022(4) -0.005(3) -0.029(4)
N3_1 0.035(4) 0.040(4) 0.027(3) 0.005(3) 0.001(3) -0.008(3)
C11_1 0.023(4) 0.025(4) 0.039(4) 0.005(3) 0.000(3) -0.010(3)
C12_1 0.030(5) 0.033(4) 0.033(4) 0.002(3) -0.012(3) -0.009(3)
C13_1 0.019(4) 0.037(4) 0.040(4) 0.008(3) -0.011(3) 0.000(3)
C14_1 0.022(4) 0.040(5) 0.044(5) 0.007(4) 0.007(4) 0.001(3)
C15_1 0.010(4) 0.035(4) 0.043(4) 0.009(3) 0.004(3) -0.011(3)
C16_1 0.041(6) 0.028(4) 0.055(6) 0.004(4) -0.010(5) -0.002(4)
C17_1 0.042(6) 0.047(6) 0.036(4) -0.003(4) -0.015(4) 0.001(4)
C18_1 0.022(5) 0.044(5) 0.056(6) 0.020(5) -0.008(4) 0.001(4)
C19_1 0.015(4) 0.050(6) 0.063(6) 0.006(5) 0.006(4) 0.007(4)
C20_1 0.028(5) 0.059(7) 0.044(5) 0.019(5) 0.008(4) -0.009(4)
Cl1_1 0.0302(12) 0.0572(15) 0.0418(13) -0.0061(11) 0.0010(10) -0.0115(11)
Cl2_1 0.0411(13) 0.0272(11) 0.0299(11) -0.0013(9) 0.0038(9) 0.0017(9)
Ir1_2 0.02679(17) 0.02227(16) 0.02223(16) 0.00323(12) 0.00100(12) -0.00184(13)
N1_2 0.030(3) 0.038(4) 0.028(4) 0.005(3) 0.006(3) -0.002(3)
N2_2 0.037(4) 0.021(3) 0.028(4) 0.006(3) 0.000(3) 0.004(3)
N3_2 0.033(4) 0.028(4) 0.024(3) -0.006(3) 0.005(3) 0.004(3)
C11_2 0.029(4) 0.041(4) 0.027(4) 0.002(3) -0.011(3) -0.005(4)
C12_2 0.024(4) 0.037(4) 0.035(4) 0.000(3) 0.003(3) -0.010(3)
C13_2 0.023(4) 0.038(4) 0.034(4) 0.008(3) 0.001(3) -0.008(3)
C14_2 0.020(4) 0.036(4) 0.043(5) 0.003(3) 0.003(3) 0.000(3)
C15_2 0.027(4) 0.032(4) 0.041(4) 0.008(3) -0.004(3) -0.001(3)
C16_2 0.043(6) 0.051(6) 0.030(4) 0.005(4) -0.001(4) -0.010(5)
C17_2 0.058(7) 0.033(4) 0.049(6) -0.002(4) -0.004(5) -0.015(4)
C18_2 0.045(6) 0.045(6) 0.043(5) 0.008(4) 0.011(4) -0.015(5)
C19_2 0.032(5) 0.044(5) 0.048(5) -0.001(4) 0.006(4) 0.002(4)
C20_2 0.036(5) 0.043(5) 0.046(6) 0.012(4) -0.005(4) 0.006(4)
Cl1_2 0.0328(13) 0.0596(17) 0.0523(15) -0.0004(13) 0.0016(11) -0.0058(11)
Cl2_2 0.0693(18) 0.0372(13) 0.0435(14) -0.0067(11) 0.0255(13) -0.0039(12)
O41 0.090(7) 0.051(5) 0.070(5) 0.013(4) 0.009(5) -0.009(5)
C41 0.143(14) 0.066(9) 0.049(6) 0.016(6) 0.030(8) 0.010(9)

loop_
_atom_type_symbol
_atom_type_description
_atom_type_scat_dispersion_real
_atom_type_scat_dispersion_imag
_atom_type_scat_source
C C 0.0033 0.0016 'International Tables Vol C Tables 4.2.6.8 and 6.1.1.4'
H H 0.0000 0.0000 'International Tables Vol C Tables 4.2.6.8 and 6.1.1.4'
N N 0.0061 0.0033 'International Tables Vol C Tables 4.2.6.8 and 6.1.1.4'
O O 0.0106 0.0060 'International Tables Vol C Tables 4.2.6.8 and 6.1.1.4'
Cl Cl 0.1484 0.1585 'International Tables Vol C Tables 4.2.6.8 and 6.1.1.4'
Ir Ir -1.4442 7.9887 'International Tables Vol C Tables 4.2.6.8 and 6.1.1.4'

loop_
_geom_angle_atom_site_label_1
_geom_angle_atom_site_label_2
_geom_angle_atom_site_label_3
_geom_angle
N3_1 Ir1_1 N2_1 84.2(3)
N3_1 Ir1_1 C15_1 94.2(3)
N2_1 Ir1_1 C15_1 150.7(3)
N3_1 Ir1_1 N1_1 81.6(3)
N2_1 Ir1_1 N1_1 85.3(4)
C15_1 Ir1_1 N1_1 123.5(4)
N3_1 Ir1_1 C11_1 121.1(3)
N2_1 Ir1_1 C11_1 154.8(3)
C15_1 Ir1_1 C11_1 38.7(3)
N1_1 Ir1_1 C11_1 97.5(3)
N3_1 Ir1_1 C13_1 138.2(3)
N2_1 Ir1_1 C13_1 96.8(3)
C15_1 Ir1_1 C13_1 65.4(3)
N1_1 Ir1_1 C13_1 140.1(4)
C11_1 Ir1_1 C13_1 65.2(3)
N3_1 Ir1_1 C12_1 159.4(3)
N2_1 Ir1_1 C12_1 115.5(3)
C15_1 Ir1_1 C12_1 65.8(3)
N1_1 Ir1_1 C12_1 104.9(3)
C11_1 Ir1_1 C12_1 39.5(3)
C13_1 Ir1_1 C12_1 38.9(3)
N3_1 Ir1_1 C14_1 102.2(3)
N2_1 Ir1_1 C14_1 111.7(3)
C15_1 Ir1_1 C14_1 40.0(3)
N1_1 Ir1_1 C14_1 162.8(4)
C11_1 Ir1_1 C14_1 66.0(3)
C13_1 Ir1_1 C14_1 38.9(3)
C12_1 Ir1_1 C14_1 66.0(4)
Ir1_1 N1_1 H1A_1 109.5
Ir1_1 N1_1 H1B_1 109.5
H1A_1 N1_1 H1B_1 109.5
Ir1_1 N1_1 H1C_1 109.5
H1A_1 N1_1 H1C_1 109.5
H1B_1 N1_1 H1C_1 109.5
Ir1_1 N2_1 H2A_1 109.5
Ir1_1 N2_1 H2B_1 109.5
H2A_1 N2_1 H2B_1 109.5
Ir1_1 N2_1 H2C_1 109.5
H2A_1 N2_1 H2C_1 109.5
H2B_1 N2_1 H2C_1 109.5
Ir1_1 N3_1 H3A_1 109.5
Ir1_1 N3_1 H3B_1 109.5
H3A_1 N3_1 H3B_1 109.5
Ir1_1 N3_1 H3C_1 109.5
H3A_1 N3_1 H3C_1 109.5
H3B_1 N3_1 H3C_1 109.5
C15_1 C11_1 C12_1 108.4(8)
C15_1 C11_1 C16_1 125.0(8)
C12_1 C11_1 C16_1 126.6(8)
C15_1 C11_1 Ir1_1 70.0(5)
C12_1 C11_1 Ir1_1 70.5(4)
C16_1 C11_1 Ir1_1 124.8(6)
C13_1 C12_1 C11_1 106.7(8)
C13_1 C12_1 C17_1 126.8(8)
C11_1 C12_1 C17_1 126.2(8)
C13_1 C12_1 Ir1_1 70.5(5)
C11_1 C12_1 Ir1_1 70.0(5)
C17_1 C12_1 Ir1_1 129.2(6)
C12_1 C13_1 C14_1 110.1(8)
C12_1 C13_1 C18_1 124.5(8)
C14_1 C13_1 C18_1 125.3(9)
C12_1 C13_1 Ir1_1 70.7(4)
C14_1 C13_1 Ir1_1 70.7(5)
C18_1 C13_1 Ir1_1 123.0(6)
C13_1 C14_1 C15_1 105.9(8)
C13_1 C14_1 C19_1 127.5(8)
C15_1 C14_1 C19_1 126.5(8)
C13_1 C14_1 Ir1_1 70.4(5)
C15_1 C14_1 Ir1_1 69.1(4)
C19_1 C14_1 Ir1_1 127.3(6)
C11_1 C15_1 C14_1 108.8(8)
C11_1 C15_1 C20_1 126.4(8)
C14_1 C15_1 C20_1 124.8(8)
C11_1 C15_1 Ir1_1 71.3(4)
C14_1 C15_1 Ir1_1 70.9(4)
C20_1 C15_1 Ir1_1 123.3(6)
C11_1 C16_1 H16A_1 109.5
C11_1 C16_1 H16B_1 109.5
H16A_1 C16_1 H16B_1 109.5
C11_1 C16_1 H16C_1 109.5
H16A_1 C16_1 H16C_1 109.5
H16B_1 C16_1 H16C_1 109.5
C12_1 C17_1 H17A_1 109.5
C12_1 C17_1 H17B_1 109.5
H17A_1 C17_1 H17B_1 109.5
C12_1 C17_1 H17C_1 109.5
H17A_1 C17_1 H17C_1 109.5
H17B_1 C17_1 H17C_1 109.5
C13_1 C18_1 H18A_1 109.5
C13_1 C18_1 H18B_1 109.5
H18A_1 C18_1 H18B_1 109.5
C13_1 C18_1 H18C_1 109.5
H18A_1 C18_1 H18C_1 109.5
H18B_1 C18_1 H18C_1 109.5
C14_1 C19_1 H19A_1 109.5
C14_1 C19_1 H19B_1 109.5
H19A_1 C19_1 H19B_1 109.5
C14_1 C19_1 H19C_1 109.5
H19A_1 C19_1 H19C_1 109.5
H19B_1 C19_1 H19C_1 109.5
C15_1 C20_1 H20A_1 109.5
C15_1 C20_1 H20B_1 109.5
H20A_1 C20_1 H20B_1 109.5
C15_1 C20_1 H20C_1 109.5
H20A_1 C20_1 H20C_1 109.5
H20B_1 C20_1 H20C_1 109.5
N3_2 Ir1_2 N2_2 85.6(3)
N3_2 Ir1_2 C15_2 111.3(3)
N2_2 Ir1_2 C15_2 162.5(3)
N3_2 Ir1_2 C12_2 153.0(3)
N2_2 Ir1_2 C12_2 97.2(3)
C15_2 Ir1_2 C12_2 65.7(3)
N3_2 Ir1_2 C11_2 149.8(3)
N2_2 Ir1_2 C11_2 124.5(3)
C15_2 Ir1_2 C11_2 39.1(3)
C12_2 Ir1_2 C11_2 38.5(3)
N3_2 Ir1_2 C13_2 113.6(3)
N2_2 Ir1_2 C13_2 103.6(3)
C15_2 Ir1_2 C13_2 66.1(3)
C12_2 Ir1_2 C13_2 39.6(3)
C11_2 Ir1_2 C13_2 65.4(3)
N3_2 Ir1_2 N1_2 85.0(3)
N2_2 Ir1_2 N1_2 80.0(3)
C15_2 Ir1_2 N1_2 105.3(3)
C12_2 Ir1_2 N1_2 122.0(3)
C11_2 Ir1_2 N1_2 97.1(3)
C13_2 Ir1_2 N1_2 161.1(3)
N3_2 Ir1_2 C14_2 95.1(3)
N2_2 Ir1_2 C14_2 138.1(3)
C15_2 Ir1_2 C14_2 39.5(3)
C12_2 Ir1_2 C14_2 65.0(3)
C11_2 Ir1_2 C14_2 64.9(3)
C13_2 Ir1_2 C14_2 38.4(3)
N1_2 Ir1_2 C14_2 141.8(3)
Ir1_2 N1_2 H1A_2 109.5
Ir1_2 N1_2 H1B_2 109.5
H1A_2 N1_2 H1B_2 109.5
Ir1_2 N1_2 H1C_2 109.5
H1A_2 N1_2 H1C_2 109.5
H1B_2 N1_2 H1C_2 109.5
Ir1_2 N2_2 H2A_2 109.5
Ir1_2 N2_2 H2B_2 109.5
H2A_2 N2_2 H2B_2 109.5
Ir1_2 N2_2 H2C_2 109.5
H2A_2 N2_2 H2C_2 109.5
H2B_2 N2_2 H2C_2 109.5
Ir1_2 N3_2 H3A_2 109.5
Ir1_2 N3_2 H3B_2 109.5
H3A_2 N3_2 H3B_2 109.5
Ir1_2 N3_2 H3C_2 109.5
H3A_2 N3_2 H3C_2 109.5
H3B_2 N3_2 H3C_2 109.5
C12_2 C11_2 C15_2 109.5(8)
C12_2 C11_2 C16_2 126.4(8)
C15_2 C11_2 C16_2 124.1(8)
C12_2 C11_2 Ir1_2 70.8(5)
C15_2 C11_2 Ir1_2 70.4(5)
C16_2 C11_2 Ir1_2 125.0(6)
C11_2 C12_2 C13_2 107.9(8)
C11_2 C12_2 C17_2 127.5(8)
C13_2 C12_2 C17_2 124.6(8)
C11_2 C12_2 Ir1_2 70.8(5)
C13_2 C12_2 Ir1_2 70.3(5)
C17_2 C12_2 Ir1_2 126.0(6)
C14_2 C13_2 C12_2 107.5(8)
C14_2 C13_2 C18_2 125.7(9)
C12_2 C13_2 C18_2 126.5(8)
C14_2 C13_2 Ir1_2 71.7(5)
C12_2 C13_2 Ir1_2 70.1(5)
C18_2 C13_2 Ir1_2 128.3(6)
C13_2 C14_2 C15_2 108.6(8)
C13_2 C14_2 C19_2 126.4(8)
C15_2 C14_2 C19_2 125.0(8)
C13_2 C14_2 Ir1_2 69.9(5)
C15_2 C14_2 Ir1_2 69.2(5)
C19_2 C14_2 Ir1_2 125.5(6)
C11_2 C15_2 C14_2 106.4(7)
C11_2 C15_2 C20_2 128.2(8)
C14_2 C15_2 C20_2 124.9(9)
C11_2 C15_2 Ir1_2 70.6(5)
C14_2 C15_2 Ir1_2 71.3(5)
C20_2 C15_2 Ir1_2 128.5(6)
C11_2 C16_2 H16A_2 109.5
C11_2 C16_2 H16B_2 109.5
H16A_2 C16_2 H16B_2 109.5
C11_2 C16_2 H16C_2 109.5
H16A_2 C16_2 H16C_2 109.5
H16B_2 C16_2 H16C_2 109.5
C12_2 C17_2 H17A_2 109.5
C12_2 C17_2 H17B_2 109.5
H17A_2 C17_2 H17B_2 109.5
C12_2 C17_2 H17C_2 109.5
H17A_2 C17_2 H17C_2 109.5
H17B_2 C17_2 H17C_2 109.5
C13_2 C18_2 H18A_2 109.5
C13_2 C18_2 H18B_2 109.5
H18A_2 C18_2 H18B_2 109.5
C13_2 C18_2 H18C_2 109.5
H18A_2 C18_2 H18C_2 109.5
H18B_2 C18_2 H18C_2 109.5
C14_2 C19_2 H19A_2 109.5
C14_2 C19_2 H19B_2 109.5
H19A_2 C19_2 H19B_2 109.5
C14_2 C19_2 H19C_2 109.5
H19A_2 C19_2 H19C_2 109.5
H19B_2 C19_2 H19C_2 109.5
C15_2 C20_2 H20A_2 109.5
C15_2 C20_2 H20B_2 109.5
H20A_2 C20_2 H20B_2 109.5
C15_2 C20_2 H20C_2 109.5
H20A_2 C20_2 H20C_2 109.5
H20B_2 C20_2 H20C_2 109.5
C41 O41 H41 109.5
O41 C41 H41A 109.5
O41 C41 H41B 109.5
H41A C41 H41B 109.5
O41 C41 H41C 109.5
H41A C41 H41C 109.5
H41B C41 H41C 109.5

loop_
_geom_bond_atom_site_label_1
_geom_bond_atom_site_label_2
_geom_bond_distance
Ir1_1 N3_1 2.122(7)
Ir1_1 N2_1 2.123(7)
Ir1_1 C15_1 2.132(7)
Ir1_1 N1_1 2.134(7)
Ir1_1 C11_1 2.148(8)
Ir1_1 C13_1 2.154(8)
Ir1_1 C12_1 2.156(8)
Ir1_1 C14_1 2.157(8)
N1_1 H1A_1 0.9100
N1_1 H1B_1 0.9100
N1_1 H1C_1 0.9100
N2_1 H2A_1 0.9100
N2_1 H2B_1 0.9100
N2_1 H2C_1 0.9100
N3_1 H3A_1 0.9100
N3_1 H3B_1 0.9100
N3_1 H3C_1 0.9100
C11_1 C15_1 1.417(12)
C11_1 C12_1 1.455(11)
C11_1 C16_1 1.517(12)
C12_1 C13_1 1.434(12)
C12_1 C17_1 1.493(12)
C13_1 C14_1 1.435(12)
C13_1 C18_1 1.496(12)
C14_1 C15_1 1.467(12)
C14_1 C19_1 1.476(12)
C15_1 C20_1 1.491(12)
C16_1 H16A_1 0.9800
C16_1 H16B_1 0.9800
C16_1 H16C_1 0.9800
C17_1 H17A_1 0.9800
C17_1 H17B_1 0.9800
C17_1 H17C_1 0.9800
C18_1 H18A_1 0.9800
C18_1 H18B_1 0.9800
C18_1 H18C_1 0.9800
C19_1 H19A_1 0.9800
C19_1 H19B_1 0.9800
C19_1 H19C_1 0.9800
C20_1 H20A_1 0.9800
C20_1 H20B_1 0.9800
C20_1 H20C_1 0.9800
Ir1_2 N3_2 2.134(6)
Ir1_2 N2_2 2.150(6)
Ir1_2 C15_2 2.152(8)
Ir1_2 C12_2 2.154(8)
Ir1_2 C11_2 2.155(8)
Ir1_2 C13_2 2.157(8)
Ir1_2 N1_2 2.158(6)
Ir1_2 C14_2 2.181(8)
N1_2 H1A_2 0.9100
N1_2 H1B_2 0.9100
N1_2 H1C_2 0.9100
N2_2 H2A_2 0.9100
N2_2 H2B_2 0.9100
N2_2 H2C_2 0.9100
N3_2 H3A_2 0.9100
N3_2 H3B_2 0.9100
N3_2 H3C_2 0.9100
C11_2 C12_2 1.420(12)
C11_2 C15_2 1.441(12)
C11_2 C16_2 1.516(12)
C12_2 C13_2 1.461(12)
C12_2 C17_2 1.501(12)
C13_2 C14_2 1.427(12)
C13_2 C18_2 1.494(11)
C14_2 C15_2 1.464(12)
C14_2 C19_2 1.488(12)
C15_2 C20_2 1.482(12)
C16_2 H16A_2 0.9800
C16_2 H16B_2 0.9800
C16_2 H16C_2 0.9800
C17_2 H17A_2 0.9800
C17_2 H17B_2 0.9800
C17_2 H17C_2 0.9800
C18_2 H18A_2 0.9800
C18_2 H18B_2 0.9800
C18_2 H18C_2 0.9800
C19_2 H19A_2 0.9800
C19_2 H19B_2 0.9800
C19_2 H19C_2 0.9800
C20_2 H20A_2 0.9800
C20_2 H20B_2 0.9800
C20_2 H20C_2 0.9800
O41 C41 1.400(14)
O41 H41 0.8400
C41 H41A 0.9800
C41 H41B 0.9800
C41 H41C 0.9800

loop_
_geom_torsion_atom_site_label_1
_geom_torsion_atom_site_label_2
_geom_torsion_atom_site_label_3
_geom_torsion_atom_site_label_4
_geom_torsion
C15_1 C11_1 C12_1 C13_1 1.2(9)
C16_1 C11_1 C12_1 C13_1 -179.3(8)
Ir1_1 C11_1 C12_1 C13_1 61.2(5)
C15_1 C11_1 C12_1 C17_1 175.5(8)
C16_1 C11_1 C12_1 C17_1 -5.0(14)
Ir1_1 C11_1 C12_1 C17_1 -124.5(9)
C15_1 C11_1 C12_1 Ir1_1 -60.1(6)
C16_1 C11_1 C12_1 Ir1_1 119.5(8)
C11_1 C12_1 C13_1 C14_1 -1.0(9)
C17_1 C12_1 C13_1 C14_1 -175.2(8)
Ir1_1 C12_1 C13_1 C14_1 59.9(6)
C11_1 C12_1 C13_1 C18_1 -178.2(7)
C17_1 C12_1 C13_1 C18_1 7.6(14)
Ir1_1 C12_1 C13_1 C18_1 -117.3(8)
C11_1 C12_1 C13_1 Ir1_1 -60.9(5)
C17_1 C12_1 C13_1 Ir1_1 124.9(9)
C12_1 C13_1 C14_1 C15_1 0.4(9)
C18_1 C13_1 C14_1 C15_1 177.6(8)
Ir1_1 C13_1 C14_1 C15_1 60.3(5)
C12_1 C13_1 C14_1 C19_1 177.6(8)
C18_1 C13_1 C14_1 C19_1 -5.2(14)
Ir1_1 C13_1 C14_1 C19_1 -122.5(9)
C12_1 C13_1 C14_1 Ir1_1 -59.9(6)
C18_1 C13_1 C14_1 Ir1_1 117.3(8)
C12_1 C11_1 C15_1 C14_1 -1.0(9)
C16_1 C11_1 C15_1 C14_1 179.5(8)
Ir1_1 C11_1 C15_1 C14_1 -61.3(6)
C12_1 C11_1 C15_1 C20_1 178.4(8)
C16_1 C11_1 C15_1 C20_1 -1.1(13)
Ir1_1 C11_1 C15_1 C20_1 118.1(8)
C12_1 C11_1 C15_1 Ir1_1 60.4(6)
C16_1 C11_1 C15_1 Ir1_1 -119.2(8)
C13_1 C14_1 C15_1 C11_1 0.3(9)
C19_1 C14_1 C15_1 C11_1 -176.9(8)
Ir1_1 C14_1 C15_1 C11_1 61.5(5)
C13_1 C14_1 C15_1 C20_1 -179.1(8)
C19_1 C14_1 C15_1 C20_1 3.7(14)
Ir1_1 C14_1 C15_1 C20_1 -117.9(8)
C13_1 C14_1 C15_1 Ir1_1 -61.2(6)
C19_1 C14_1 C15_1 Ir1_1 121.6(9)
C15_2 C11_2 C12_2 C13_2 0.8(9)
C16_2 C11_2 C12_2 C13_2 -179.4(8)
Ir1_2 C11_2 C12_2 C13_2 60.8(6)
C15_2 C11_2 C12_2 C17_2 179.0(9)
C16_2 C11_2 C12_2 C17_2 -1.2(14)
Ir1_2 C11_2 C12_2 C17_2 -121.1(9)
C15_2 C11_2 C12_2 Ir1_2 -59.9(6)
C16_2 C11_2 C12_2 Ir1_2 119.9(9)
C11_2 C12_2 C13_2 C14_2 1.3(10)
C17_2 C12_2 C13_2 C14_2 -177.0(8)
Ir1_2 C12_2 C13_2 C14_2 62.3(6)
C11_2 C12_2 C13_2 C18_2 175.4(8)
C17_2 C12_2 C13_2 C18_2 -2.8(14)
Ir1_2 C12_2 C13_2 C18_2 -123.5(9)
C11_2 C12_2 C13_2 Ir1_2 -61.1(6)
C17_2 C12_2 C13_2 Ir1_2 120.7(9)
C12_2 C13_2 C14_2 C15_2 -2.8(10)
C18_2 C13_2 C14_2 C15_2 -177.1(8)
Ir1_2 C13_2 C14_2 C15_2 58.5(6)
C12_2 C13_2 C14_2 C19_2 178.8(8)
C18_2 C13_2 C14_2 C19_2 4.6(14)
Ir1_2 C13_2 C14_2 C19_2 -119.9(9)
C12_2 C13_2 C14_2 Ir1_2 -61.3(6)
C18_2 C13_2 C14_2 Ir1_2 124.5(9)
C12_2 C11_2 C15_2 C14_2 -2.5(9)
C16_2 C11_2 C15_2 C14_2 177.7(8)
Ir1_2 C11_2 C15_2 C14_2 -62.7(6)
C12_2 C11_2 C15_2 C20_2 -175.6(9)
C16_2 C11_2 C15_2 C20_2 4.6(14)
Ir1_2 C11_2 C15_2 C20_2 124.2(9)
C12_2 C11_2 C15_2 Ir1_2 60.2(6)
C16_2 C11_2 C15_2 Ir1_2 -119.6(8)
C13_2 C14_2 C15_2 C11_2 3.3(10)
C19_2 C14_2 C15_2 C11_2 -178.3(8)
Ir1_2 C14_2 C15_2 C11_2 62.2(6)
C13_2 C14_2 C15_2 C20_2 176.7(8)
C19_2 C14_2 C15_2 C20_2 -5.0(14)
Ir1_2 C14_2 C15_2 C20_2 -124.4(9)
C13_2 C14_2 C15_2 Ir1_2 -58.9(6)
C19_2 C14_2 C15_2 Ir1_2 119.5(8)
